data_7153562
loop_
_publ_author_name
'Muntaner, Jaime G.'
'Casarrubios, Luis'
'Sierra, Miguel A.'

_publ_section_title
;
 Synthesis of new bioorganometallic Ir- and Rh-complexes having \b-lactam
 containing ligands.
;
_journal_issue 2
_journal_name_full 'Organic &amp; biomolecular chemistry'
_journal_page_first 286
_journal_page_last 297
_journal_paper_doi 10.1039/c3ob41354c
_journal_volume 12
_journal_year 2014
_chemical_formula_sum 'C153 H154 Cl14 Ir4 N8 O12'
_chemical_formula_weight 3561.94
_chemical_name_systematic
; 
 ? 
;
_space_group_IT_number 14
_symmetry_cell_setting monoclinic
_symmetry_space_group_name_Hall '-P 2yn'
_symmetry_space_group_name_H-M 'P 1 21/n 1'
_atom_sites_solution_hydrogens geom
_atom_sites_solution_primary direct
_atom_sites_solution_secondary difmap
_audit_creation_method SHELXL-97
_cell_angle_alpha 90.00
_cell_angle_beta 111.146(2)
_cell_angle_gamma 90.00
_cell_formula_units_Z 2
_cell_length_a 24.9384(19)
_cell_length_b 12.5149(9)
_cell_length_c 26.260(2)
_cell_measurement_reflns_used 7644
_cell_measurement_temperature 293(2)
_cell_measurement_theta_max 28.47
_cell_measurement_theta_min 2.27
_cell_volume 7643.9(10)
_computing_cell_refinement 'Bruker SMART'
_computing_data_collection 'Bruker SMART'
_computing_data_reduction 'Bruker SAINT'
_computing_molecular_graphics 'Bruker SHELXTL'
_computing_publication_material 'Bruker SHELXTL'
_computing_structure_refinement 'SHELXL-97 (Sheldrick, 1997)'
_computing_structure_solution 'SHELXS-97 (Sheldrick, 1990)'
_diffrn_ambient_temperature 293(2)
_diffrn_measured_fraction_theta_full 0.981
_diffrn_measured_fraction_theta_max 0.981
_diffrn_measurement_device_type 'CCD area detector'
_diffrn_measurement_method 'phi and omega scans'
_diffrn_radiation_monochromator graphite
_diffrn_radiation_source 'fine-focus sealed tube'
_diffrn_radiation_type MoK\a
_diffrn_radiation_wavelength 0.71073
_diffrn_reflns_av_R_equivalents 0.1342
_diffrn_reflns_av_sigmaI/netI 0.1227
_diffrn_reflns_limit_h_max 29
_diffrn_reflns_limit_h_min -22
_diffrn_reflns_limit_k_max 14
_diffrn_reflns_limit_k_min -14
_diffrn_reflns_limit_l_max 25
_diffrn_reflns_limit_l_min -31
_diffrn_reflns_number 38674
_diffrn_reflns_theta_full 25.00
_diffrn_reflns_theta_max 25.00
_diffrn_reflns_theta_min 1.66
_exptl_absorpt_coefficient_mu 3.775
_exptl_absorpt_correction_type none
_exptl_crystal_colour yellow
_exptl_crystal_density_diffrn 1.548
_exptl_crystal_density_method 'not measured'
_exptl_crystal_description prismatic
_exptl_crystal_F_000 3540
_exptl_crystal_size_max 0.40
_exptl_crystal_size_mid 0.15
_exptl_crystal_size_min 0.13
_refine_diff_density_max 2.491
_refine_diff_density_min -1.577
_refine_diff_density_rms 0.179
_refine_ls_extinction_method none
_refine_ls_goodness_of_fit_ref 1.002
_refine_ls_hydrogen_treatment constr
_refine_ls_matrix_type full
_refine_ls_number_parameters 832
_refine_ls_number_reflns 13225
_refine_ls_number_restraints 6
_refine_ls_restrained_S_all 1.002
_refine_ls_R_factor_all 0.1180
_refine_ls_R_factor_gt 0.0739
_refine_ls_shift/su_max 0.005
_refine_ls_shift/su_mean 0.000
_refine_ls_structure_factor_coef Fsqd
_refine_ls_weighting_details 'calc w=1/[\s^2^(Fo^2^)+(0.0891P)^2^+70.6726P] where P=(Fo^2^+2Fc^2^)/3'
_refine_ls_weighting_scheme calc
_refine_ls_wR_factor_gt 0.1890
_refine_ls_wR_factor_ref 0.2092
_reflns_number_gt 8362
_reflns_number_total 13225
_reflns_threshold_expression >2sigma(I)
_cod_data_source_file c3ob41354c.txt
_cod_data_source_block JM566b
_cod_depositor_comments
;
The following automatic conversions were performed:

'_symmetry_cell_setting' value 'Monoclinic' changed to 'monoclinic'
according to
/usr/data/users/saulius/automatic-downloads/current/RSC/lib/dictionaries/cif_core.dic
dictionary named 'cif_core.dic' version 2.4.2 from 2011-04-26.

Automatic conversion script
Id: cif_fix_values 2281 2013-09-26 08:29:07Z andrius 
;
_cod_original_sg_symbol_H-M P2(1)/n
_cod_database_code 7153562

loop_
_symmetry_equiv_pos_as_xyz
'x, y, z'
'-x+1/2, y+1/2, -z+1/2'
'-x, -y, -z'
'x-1/2, -y-1/2, z-1/2'

loop_
_atom_site_label
_atom_site_type_symbol
_atom_site_fract_x
_atom_site_fract_y
_atom_site_fract_z
_atom_site_U_iso_or_equiv
_atom_site_adp_type
_atom_site_occupancy
_atom_site_symmetry_multiplicity
_atom_site_calc_flag
_atom_site_refinement_flags
C2 C 0.6908(8) 0.7216(13) 0.0964(6) 0.058(4) Uani 1 1 d .
C3 C 0.6260(6) 0.7365(11) 0.0748(6) 0.045(3) Uani 1 1 d .
H3 H 0.6128 0.7698 0.1020 0.054 Uiso 1 1 calc R
C4 C 0.6229(6) 0.6119(12) 0.0765(6) 0.050(4) Uani 1 1 d .
H4 H 0.6161 0.5815 0.0403 0.060 Uiso 1 1 calc R
C5 C 0.7269(6) 0.5331(11) 0.1271(6) 0.041(3) Uani 1 1 d .
C6 C 0.7130(6) 0.4383(13) 0.0968(7) 0.056(4) Uani 1 1 d .
H6 H 0.6781 0.4329 0.0678 0.068 Uiso 1 1 calc R
C7 C 0.7498(6) 0.3544(12) 0.1090(6) 0.054(4) Uani 1 1 d .
H7 H 0.7397 0.2919 0.0886 0.065 Uiso 1 1 calc R
C8 C 0.8035(6) 0.3610(11) 0.1526(7) 0.053(4) Uani 1 1 d .
H8 H 0.8279 0.3022 0.1627 0.064 Uiso 1 1 calc R
C9 C 0.8191(5) 0.4586(10) 0.1804(6) 0.044(4) Uani 1 1 d .
C10 C 0.8715(6) 0.6854(13) 0.2920(6) 0.056(4) Uani 1 1 d .
H10 H 0.9095 0.6784 0.3155 0.067 Uiso 1 1 calc R
C11 C 0.8403(7) 0.7642(14) 0.3004(7) 0.066(5) Uani 1 1 d .
H11 H 0.8558 0.8108 0.3296 0.079 Uiso 1 1 calc R
C12 C 0.7833(7) 0.7763(13) 0.2643(7) 0.061(4) Uani 1 1 d .
H12 H 0.7604 0.8312 0.2692 0.073 Uiso 1 1 calc R
C13 C 0.7618(6) 0.7062(12) 0.2217(6) 0.052(4) Uani 1 1 d .
H13 H 0.7241 0.7137 0.1976 0.062 Uiso 1 1 calc R
C14 C 0.7958(6) 0.6236(11) 0.2141(5) 0.041(3) Uani 1 1 d .
C15 C 0.7773(6) 0.5403(11) 0.1724(6) 0.043(3) Uani 1 1 d .
C16 C 0.9590(6) 0.3722(13) 0.2293(9) 0.069(5) Uani 1 1 d .
C17 C 0.9892(7) 0.4271(14) 0.2809(8) 0.064(5) Uani 1 1 d .
C18 C 0.9892(6) 0.5373(13) 0.2709(7) 0.057(4) Uani 1 1 d .
C19 C 0.9604(6) 0.5569(12) 0.2144(7) 0.052(4) Uani 1 1 d .
C20 C 0.9439(6) 0.4564(14) 0.1879(7) 0.058(4) Uani 1 1 d .
C21 C 0.9535(8) 0.2538(13) 0.2253(12) 0.132(11) Uani 1 1 d .
H21A H 0.9895 0.2230 0.2275 0.197 Uiso 1 1 calc R
H21B H 0.9244 0.2347 0.1910 0.197 Uiso 1 1 calc R
H21C H 0.9430 0.2272 0.2547 0.197 Uiso 1 1 calc R
C22 C 1.0162(9) 0.369(2) 0.3359(9) 0.115(9) Uani 1 1 d .
H22A H 1.0514 0.3358 0.3376 0.173 Uiso 1 1 calc R
H22B H 0.9900 0.3162 0.3393 0.173 Uiso 1 1 calc R
H22C H 1.0240 0.4202 0.3651 0.173 Uiso 1 1 calc R
C23 C 1.0220(8) 0.6215(17) 0.3116(8) 0.089(6) Uani 1 1 d .
H23A H 1.0247 0.6006 0.3476 0.133 Uiso 1 1 calc R
H23B H 1.0023 0.6887 0.3024 0.133 Uiso 1 1 calc R
H23C H 1.0600 0.6287 0.3106 0.133 Uiso 1 1 calc R
C24 C 0.9532(9) 0.6594(15) 0.1842(9) 0.100(7) Uani 1 1 d .
H24A H 0.9897 0.6826 0.1839 0.150 Uiso 1 1 calc R
H24B H 0.9381 0.7123 0.2018 0.150 Uiso 1 1 calc R
H24C H 0.9270 0.6494 0.1474 0.150 Uiso 1 1 calc R
C25 C 0.9210(9) 0.4356(19) 0.1276(7) 0.096(7) Uani 1 1 d .
H25A H 0.8847 0.4709 0.1111 0.144 Uiso 1 1 calc R
H25B H 0.9161 0.3601 0.1212 0.144 Uiso 1 1 calc R
H25C H 0.9477 0.4624 0.1120 0.144 Uiso 1 1 calc R
C26 C 0.5462(7) 0.8120(14) 0.0042(7) 0.061(4) Uani 1 1 d .
C27 C 0.5285(9) 0.8833(14) -0.0388(7) 0.072(5) Uani 1 1 d .
H27 H 0.5558 0.9116 -0.0515 0.086 Uiso 1 1 calc R
C28 C 0.4720(11) 0.9141(17) -0.0637(9) 0.100(7) Uani 1 1 d .
H28 H 0.4610 0.9624 -0.0925 0.120 Uiso 1 1 calc R
C29 C 0.4312(10) 0.869(2) -0.0434(10) 0.103(7) Uani 1 1 d .
H29 H 0.3924 0.8864 -0.0590 0.124 Uiso 1 1 calc R
C30 C 0.4502(9) 0.802(2) -0.0018(10) 0.101(7) Uani 1 1 d .
H30 H 0.4231 0.7731 0.0111 0.121 Uiso 1 1 calc R
C31 C 0.5072(9) 0.7711(16) 0.0244(9) 0.087(6) Uani 1 1 d .
H31 H 0.5182 0.7249 0.0541 0.104 Uiso 1 1 calc R
C32 C 0.5888(6) 0.5533(11) 0.1042(6) 0.046(3) Uani 1 1 d .
C33 C 0.5538(7) 0.4678(12) 0.0778(7) 0.058(4) Uani 1 1 d .
H33 H 0.5515 0.4470 0.0430 0.069 Uiso 1 1 calc R
C34 C 0.5219(7) 0.4133(13) 0.1047(7) 0.067(5) Uani 1 1 d .
H34 H 0.5002 0.3539 0.0881 0.080 Uiso 1 1 calc R
C35 C 0.5223(6) 0.4447(12) 0.1526(8) 0.056(4) Uani 1 1 d .
C36 C 0.5574(8) 0.5291(14) 0.1802(7) 0.065(5) Uani 1 1 d .
H36 H 0.5589 0.5486 0.2149 0.078 Uiso 1 1 calc R
C37 C 0.5899(7) 0.5837(13) 0.1555(7) 0.058(4) Uani 1 1 d .
H37 H 0.6126 0.6410 0.1734 0.070 Uiso 1 1 calc R
C38 C 0.4820(10) 0.4235(19) 0.2224(9) 0.109(8) Uani 1 1 d .
H38A H 0.5197 0.4369 0.2488 0.164 Uiso 1 1 calc R
H38B H 0.4635 0.3692 0.2360 0.164 Uiso 1 1 calc R
H38C H 0.4597 0.4880 0.2161 0.164 Uiso 1 1 calc R
C39 C 0.4046(6) 0.3213(13) 0.3194(6) 0.047(4) Uani 1 1 d .
C40 C 0.4191(6) 0.3110(13) 0.3805(6) 0.058(4) Uani 1 1 d .
H40 H 0.3886 0.2744 0.3890 0.069 Uiso 1 1 calc R
C41 C 0.4132(7) 0.4337(13) 0.3819(7) 0.061(4) Uani 1 1 d .
H41 H 0.4511 0.4678 0.3950 0.073 Uiso 1 1 calc R
C42 C 0.3751(6) 0.5104(11) 0.2817(6) 0.044(3) Uani 1 1 d .
C43 C 0.4064(6) 0.6069(12) 0.2981(6) 0.052(4) Uani 1 1 d .
H43 H 0.4329 0.6150 0.3335 0.062 Uiso 1 1 calc R
C44 C 0.3970(7) 0.6871(12) 0.2613(7) 0.058(4) Uani 1 1 d .
H44 H 0.4154 0.7525 0.2720 0.069 Uiso 1 1 calc R
C45 C 0.3596(6) 0.6725(11) 0.2067(6) 0.047(3) Uani 1 1 d .
H45 H 0.3536 0.7281 0.1818 0.056 Uiso 1 1 calc R
C46 C 0.3314(6) 0.5744(11) 0.1899(5) 0.043(3) Uani 1 1 d .
C47 C 0.2177(7) 0.3513(14) 0.1337(6) 0.064(5) Uani 1 1 d .
H47 H 0.1952 0.3587 0.0969 0.077 Uiso 1 1 calc R
C48 C 0.2050(7) 0.2704(13) 0.1613(6) 0.059(4) Uani 1 1 d .
H48 H 0.1760 0.2224 0.1430 0.071 Uiso 1 1 calc R
C49 C 0.2347(6) 0.2587(12) 0.2163(7) 0.054(4) Uani 1 1 d .
H49 H 0.2264 0.2046 0.2366 0.065 Uiso 1 1 calc R
C50 C 0.2779(6) 0.3330(11) 0.2396(6) 0.045(3) Uani 1 1 d .
H50 H 0.2981 0.3308 0.2771 0.054 Uiso 1 1 calc R
C51 C 0.2923(6) 0.4117(10) 0.2085(6) 0.040(3) Uani 1 1 d .
C52 C 0.3347(5) 0.4976(10) 0.2286(6) 0.039(3) Uani 1 1 d .
C53 C 0.2899(7) 0.6565(10) 0.0548(6) 0.053(4) Uani 1 1 d .
C54 C 0.3354(7) 0.5761(12) 0.0720(7) 0.057(4) Uani 1 1 d .
C55 C 0.3067(7) 0.4733(13) 0.0550(6) 0.055(4) Uani 1 1 d .
C56 C 0.2461(8) 0.4930(14) 0.0249(6) 0.061(5) Uani 1 1 d .
C57 C 0.2372(7) 0.6045(12) 0.0257(6) 0.052(4) Uani 1 1 d .
C58 C 0.3004(9) 0.7739(15) 0.0591(8) 0.090(6) Uani 1 1 d .
H58A H 0.3091 0.7980 0.0283 0.134 Uiso 1 1 calc R
H58B H 0.3321 0.7895 0.0921 0.134 Uiso 1 1 calc R
H58C H 0.2666 0.8099 0.0596 0.134 Uiso 1 1 calc R
C59 C 0.3978(7) 0.5940(16) 0.0982(8) 0.079(6) Uani 1 1 d .
H59A H 0.4150 0.5342 0.1212 0.119 Uiso 1 1 calc R
H59B H 0.4045 0.6579 0.1199 0.119 Uiso 1 1 calc R
H59C H 0.4144 0.6016 0.0707 0.119 Uiso 1 1 calc R
C60 C 0.3374(8) 0.3660(13) 0.0646(8) 0.079(6) Uani 1 1 d .
H60A H 0.3360 0.3370 0.0303 0.118 Uiso 1 1 calc R
H60B H 0.3188 0.3178 0.0814 0.118 Uiso 1 1 calc R
H60C H 0.3767 0.3756 0.0881 0.118 Uiso 1 1 calc R
C61 C 0.2045(9) 0.4117(16) -0.0057(7) 0.085(6) Uani 1 1 d .
H61A H 0.1674 0.4279 -0.0044 0.127 Uiso 1 1 calc R
H61B H 0.2167 0.3427 0.0103 0.127 Uiso 1 1 calc R
H61C H 0.2021 0.4112 -0.0430 0.127 Uiso 1 1 calc R
C62 C 0.1817(7) 0.6629(17) 0.0004(7) 0.085(6) Uani 1 1 d .
H62A H 0.1849 0.7326 0.0165 0.128 Uiso 1 1 calc R
H62B H 0.1515 0.6238 0.0065 0.128 Uiso 1 1 calc R
H62C H 0.1731 0.6700 -0.0382 0.128 Uiso 1 1 calc R
C63 C 0.4879(8) 0.2347(16) 0.4601(9) 0.080(6) Uani 1 1 d .
C64 C 0.5350(8) 0.158(2) 0.4791(9) 0.112(9) Uani 1 1 d .
H64 H 0.5522 0.1292 0.4562 0.134 Uiso 1 1 calc R
C65 C 0.5529(11) 0.130(2) 0.5363(12) 0.126(10) Uani 1 1 d .
H65 H 0.5825 0.0811 0.5509 0.152 Uiso 1 1 calc R
C66 C 0.5272(12) 0.175(3) 0.5695(11) 0.130(11) Uani 1 1 d .
H66 H 0.5395 0.1573 0.6063 0.156 Uiso 1 1 calc R
C67 C 0.4828(11) 0.248(2) 0.5475(10) 0.121(9) Uani 1 1 d .
H67 H 0.4658 0.2775 0.5704 0.145 Uiso 1 1 calc R
C68 C 0.4629(9) 0.278(2) 0.4943(9) 0.095(7) Uani 1 1 d .
H68 H 0.4329 0.3267 0.4813 0.114 Uiso 1 1 calc R
C69 C 0.3746(7) 0.4847(12) 0.4071(6) 0.052(4) Uani 1 1 d .
C70 C 0.3185(8) 0.4568(13) 0.3945(7) 0.070(5) Uani 1 1 d .
H70 H 0.3044 0.4061 0.3670 0.085 Uiso 1 1 calc R
C71 C 0.2783(7) 0.4951(14) 0.4179(6) 0.063(5) Uani 1 1 d .
H71 H 0.2412 0.4689 0.4095 0.075 Uiso 1 1 calc R
C72 C 0.3033(13) 0.5797(15) 0.4563(10) 0.110(9) Uani 1 1 d .
C73 C 0.3610(12) 0.6118(15) 0.4697(8) 0.099(8) Uani 1 1 d .
H73 H 0.3752 0.6675 0.4944 0.119 Uiso 1 1 calc R
C74 C 0.3972(9) 0.5636(14) 0.4474(8) 0.080(6) Uani 1 1 d .
H74 H 0.4358 0.5828 0.4588 0.097 Uiso 1 1 calc R
C75 C 0.2157(12) 0.5929(18) 0.4724(11) 0.129(10) Uani 1 1 d .
H75A H 0.1919 0.6083 0.4353 0.194 Uiso 1 1 calc R
H75B H 0.1999 0.6271 0.4967 0.194 Uiso 1 1 calc R
H75C H 0.2168 0.5170 0.4782 0.194 Uiso 1 1 calc R
C76 C 0.3483(6) 1.0334(17) 0.2660(4) 0.111(8) Uani 1 1 d D
H76A H 0.3476 1.1106 0.2625 0.133 Uiso 1 1 calc R
H76B H 0.3169 1.0115 0.2772 0.133 Uiso 1 1 calc R
C77 C 0.7433(8) 0.004(3) 0.1653(6) 0.201 Uani 1 1 d D
H77A H 0.7152 0.0295 0.1800 0.241 Uiso 1 1 calc R
H77B H 0.7409 -0.0733 0.1627 0.241 Uiso 1 1 calc R
C78 C 0.8667(8) -0.024(2) 0.1080(17) 0.100(14) Uani 0.50 1 d PD
H78A H 0.8591 -0.0135 0.1414 0.120 Uiso 0.50 1 calc PR
H78B H 0.8392 -0.0754 0.0854 0.120 Uiso 0.50 1 calc PR
Cl1 Cl 0.86666(18) 0.3927(4) 0.30703(18) 0.0695(12) Uani 1 1 d .
Cl2 Cl 0.20408(18) 0.6410(4) 0.13832(18) 0.0688(12) Uani 1 1 d .
Cl3 Cl 0.4144(3) 0.9909(6) 0.3138(4) 0.159 Uani 1 1 d D
Cl4 Cl 0.3421(6) 0.9728(9) 0.2038(4) 0.200 Uani 1 1 d D
Cl5 Cl 0.8128(4) 0.0440(9) 0.2071(5) 0.193 Uani 1 1 d D
Cl6 Cl 0.7309(5) 0.0606(8) 0.1008(5) 0.206 Uani 1 1 d D
Cl7 Cl 0.8611(7) 0.0976(10) 0.0731(6) 0.131 Uani 0.50 1 d PD
Cl8 Cl 0.9372(6) -0.0711(18) 0.1232(7) 0.181 Uani 0.50 1 d PD
Ir1 Ir 0.89727(2) 0.48163(4) 0.24107(2) 0.04133(18) Uani 1 1 d .
Ir2 Ir 0.27497(2) 0.54955(4) 0.11274(2) 0.03954(17) Uani 1 1 d .
N1 N 0.6862(5) 0.6176(9) 0.1092(5) 0.045(3) Uani 1 1 d .
N2 N 0.8500(4) 0.6135(8) 0.2499(4) 0.039(3) Uani 1 1 d .
N3 N 0.3900(5) 0.4283(10) 0.3217(5) 0.048(3) Uani 1 1 d .
N4 N 0.2593(4) 0.4204(8) 0.1546(4) 0.039(3) Uani 1 1 d .
O1 O 0.6032(5) 0.7881(9) 0.0239(4) 0.066(3) Uani 1 1 d .
O2 O 0.7323(5) 0.7795(9) 0.1015(5) 0.069(3) Uani 1 1 d .
O3 O 0.4867(5) 0.3889(10) 0.1730(6) 0.089(4) Uani 1 1 d .
O4 O 0.4049(4) 0.2672(9) 0.2824(5) 0.060(3) Uani 1 1 d .
O5 O 0.4728(4) 0.2596(10) 0.4049(5) 0.066(3) Uani 1 1 d .
O6 O 0.2734(8) 0.6323(10) 0.4832(7) 0.118(6) Uani 1 1 d .

loop_
_atom_site_aniso_label
_atom_site_aniso_U_11
_atom_site_aniso_U_22
_atom_site_aniso_U_33
_atom_site_aniso_U_23
_atom_site_aniso_U_13
_atom_site_aniso_U_12
C2 0.081(12) 0.051(10) 0.054(10) -0.005(8) 0.039(9) 0.002(9)
C3 0.049(9) 0.045(8) 0.036(8) 0.004(6) 0.009(7) 0.005(6)
C4 0.045(8) 0.053(9) 0.046(9) -0.009(7) 0.009(7) 0.005(7)
C5 0.036(7) 0.048(8) 0.043(8) 0.008(7) 0.019(7) 0.001(6)
C6 0.041(8) 0.064(10) 0.072(11) -0.007(9) 0.030(8) -0.001(7)
C7 0.053(9) 0.051(9) 0.061(10) -0.011(8) 0.021(8) -0.010(7)
C8 0.049(9) 0.040(8) 0.084(12) -0.001(8) 0.040(9) -0.003(7)
C9 0.010(5) 0.033(7) 0.082(11) -0.030(7) 0.008(6) -0.007(5)
C10 0.041(8) 0.069(10) 0.056(10) -0.024(8) 0.016(8) -0.001(7)
C11 0.060(11) 0.076(12) 0.055(11) -0.032(9) 0.016(9) -0.003(9)
C12 0.063(11) 0.053(10) 0.072(12) -0.011(9) 0.030(9) 0.020(8)
C13 0.050(9) 0.062(10) 0.040(9) 0.000(8) 0.013(7) 0.013(7)
C14 0.042(8) 0.049(8) 0.039(8) -0.006(6) 0.023(7) -0.001(6)
C15 0.046(8) 0.050(8) 0.043(9) -0.009(7) 0.027(7) -0.012(6)
C16 0.025(8) 0.054(10) 0.136(17) -0.021(11) 0.038(10) -0.001(7)
C17 0.046(9) 0.071(12) 0.076(12) 0.016(10) 0.021(9) 0.016(8)
C18 0.039(8) 0.057(10) 0.064(11) -0.003(8) 0.007(8) -0.004(7)
C19 0.025(7) 0.056(9) 0.067(11) -0.003(8) 0.006(7) 0.004(6)
C20 0.042(9) 0.075(12) 0.069(11) -0.002(9) 0.035(8) 0.007(8)
C21 0.076(14) 0.036(10) 0.31(4) -0.001(15) 0.097(19) 0.010(9)
C22 0.086(15) 0.14(2) 0.125(19) 0.063(17) 0.042(14) 0.051(15)
C23 0.084(14) 0.099(16) 0.085(14) -0.020(12) 0.033(12) -0.008(12)
C24 0.114(17) 0.067(13) 0.131(19) 0.040(13) 0.060(15) -0.018(12)
C25 0.098(16) 0.14(2) 0.057(12) -0.012(12) 0.031(12) -0.008(14)
C26 0.059(11) 0.063(11) 0.051(10) -0.001(8) 0.010(9) 0.017(8)
C27 0.096(14) 0.059(11) 0.052(11) 0.015(9) 0.017(10) 0.003(10)
C28 0.108(18) 0.073(14) 0.102(18) 0.024(13) 0.017(15) 0.047(13)
C29 0.087(17) 0.100(18) 0.102(19) 0.006(15) 0.008(15) 0.026(14)
C30 0.069(14) 0.12(2) 0.113(19) 0.011(16) 0.033(13) 0.024(13)
C31 0.092(15) 0.079(14) 0.098(16) 0.004(12) 0.044(13) 0.005(12)
C32 0.043(8) 0.039(8) 0.057(10) -0.004(7) 0.020(7) 0.008(6)
C33 0.072(11) 0.057(10) 0.055(10) -0.009(8) 0.036(9) 0.001(8)
C34 0.065(11) 0.055(10) 0.077(13) -0.015(9) 0.022(10) -0.019(8)
C35 0.041(8) 0.051(9) 0.085(13) 0.008(9) 0.032(9) 0.002(7)
C36 0.078(12) 0.080(12) 0.049(10) 0.007(9) 0.037(9) -0.006(10)
C37 0.063(10) 0.050(9) 0.059(11) 0.000(8) 0.020(9) -0.001(8)
C38 0.14(2) 0.114(18) 0.119(19) 0.026(15) 0.099(17) 0.005(16)
C39 0.032(8) 0.069(10) 0.037(9) 0.007(8) 0.010(7) -0.004(7)
C40 0.043(9) 0.068(11) 0.054(10) 0.021(8) 0.007(8) -0.004(8)
C41 0.056(10) 0.064(10) 0.055(11) 0.006(8) 0.011(8) -0.018(8)
C42 0.047(8) 0.047(8) 0.044(9) -0.001(7) 0.023(7) -0.004(7)
C43 0.040(8) 0.059(10) 0.050(10) -0.011(8) 0.008(7) -0.013(7)
C44 0.058(10) 0.045(9) 0.076(12) 0.000(8) 0.032(9) -0.013(7)
C45 0.053(9) 0.039(8) 0.049(9) -0.004(7) 0.019(8) -0.009(7)
C46 0.053(8) 0.055(9) 0.034(8) -0.006(6) 0.032(7) -0.022(7)
C47 0.069(11) 0.075(12) 0.041(10) -0.010(8) 0.010(9) -0.018(9)
C48 0.066(10) 0.065(10) 0.044(10) -0.005(8) 0.016(8) -0.033(8)
C49 0.059(10) 0.051(9) 0.060(11) 0.003(8) 0.030(9) -0.012(8)
C50 0.049(8) 0.046(8) 0.048(9) 0.011(7) 0.026(7) 0.002(7)
C51 0.041(8) 0.038(7) 0.044(9) -0.006(6) 0.020(7) -0.001(6)
C52 0.020(6) 0.038(7) 0.058(10) -0.003(7) 0.012(7) 0.000(5)
C53 0.086(11) 0.026(7) 0.062(10) 0.020(7) 0.045(9) 0.004(7)
C54 0.081(11) 0.043(9) 0.072(11) 0.015(8) 0.057(10) 0.007(8)
C55 0.071(11) 0.064(10) 0.049(10) -0.006(8) 0.044(9) 0.002(8)
C56 0.083(12) 0.072(11) 0.024(8) -0.024(8) 0.015(8) -0.024(9)
C57 0.062(10) 0.049(9) 0.044(9) 0.018(7) 0.018(8) 0.010(8)
C58 0.127(18) 0.059(12) 0.091(15) 0.007(11) 0.050(14) -0.005(11)
C59 0.068(12) 0.089(13) 0.109(15) 0.009(12) 0.065(12) -0.004(10)
C60 0.104(15) 0.047(10) 0.103(15) -0.008(10) 0.059(13) 0.014(10)
C61 0.111(16) 0.085(14) 0.070(13) -0.012(11) 0.045(12) -0.006(12)
C62 0.068(12) 0.103(15) 0.073(13) 0.026(11) 0.013(10) 0.044(11)
C63 0.053(11) 0.083(13) 0.086(15) 0.037(12) 0.003(11) -0.022(9)
C64 0.057(12) 0.17(2) 0.096(17) 0.072(17) 0.008(12) 0.003(14)
C65 0.074(16) 0.13(2) 0.14(3) 0.06(2) -0.004(17) 0.008(15)
C66 0.088(19) 0.19(3) 0.081(19) 0.06(2) -0.003(16) -0.02(2)
C67 0.12(2) 0.16(3) 0.079(17) 0.036(17) 0.023(16) -0.030(18)
C68 0.076(14) 0.13(2) 0.072(14) 0.029(14) 0.024(12) -0.020(13)
C69 0.060(10) 0.058(9) 0.036(8) 0.014(7) 0.016(8) -0.012(8)
C70 0.089(13) 0.059(11) 0.075(12) -0.019(9) 0.043(11) -0.028(9)
C71 0.053(9) 0.093(13) 0.040(9) -0.025(9) 0.013(8) 0.013(9)
C72 0.21(3) 0.043(11) 0.13(2) -0.004(12) 0.13(2) -0.012(14)
C73 0.17(2) 0.055(12) 0.070(14) -0.034(10) 0.036(15) -0.042(14)
C74 0.104(15) 0.055(11) 0.090(14) -0.033(10) 0.044(13) -0.046(10)
C75 0.20(3) 0.072(14) 0.19(3) -0.010(16) 0.15(2) 0.010(17)
C76 0.082(15) 0.110(18) 0.14(2) -0.023(16) 0.044(16) -0.002(13)
C77 0.178 0.304 0.070 0.021 -0.019 -0.044
C78 0.09(3) 0.13(4) 0.08(3) 0.01(3) 0.03(3) 0.02(3)
Cl1 0.064(3) 0.080(3) 0.078(3) 0.027(2) 0.042(2) 0.009(2)
Cl2 0.062(3) 0.084(3) 0.068(3) 0.010(2) 0.034(2) 0.033(2)
Cl3 0.094 0.138 0.209 0.072 0.011 0.011
Cl4 0.263 0.176 0.135 -0.024 0.039 -0.024
Cl5 0.151 0.227 0.194 -0.049 0.052 -0.027
Cl6 0.221 0.144 0.230 0.023 0.054 0.056
Cl7 0.183 0.070 0.139 0.003 0.055 0.014
Cl8 0.096 0.313 0.163 0.126 0.081 0.106
Ir1 0.0363(3) 0.0390(3) 0.0525(4) 0.0024(3) 0.0207(3) 0.0033(2)
Ir2 0.0434(3) 0.0377(3) 0.0415(3) 0.0039(2) 0.0201(3) 0.0048(2)
N1 0.046(7) 0.042(7) 0.052(8) 0.000(6) 0.023(6) 0.000(5)
N2 0.037(6) 0.040(6) 0.041(7) -0.007(5) 0.014(6) 0.000(5)
N3 0.045(7) 0.053(8) 0.039(7) 0.005(6) 0.007(6) 0.000(6)
N4 0.038(6) 0.037(6) 0.041(7) 0.009(5) 0.013(6) 0.000(5)
O1 0.081(8) 0.076(8) 0.048(7) 0.025(6) 0.029(6) 0.017(6)
O2 0.063(7) 0.072(8) 0.074(8) 0.012(6) 0.026(6) -0.016(6)
O3 0.091(9) 0.071(8) 0.128(12) 0.011(8) 0.069(9) -0.006(7)
O4 0.061(7) 0.059(7) 0.067(8) -0.004(6) 0.029(6) 0.001(5)
O5 0.044(6) 0.085(8) 0.060(8) 0.015(6) 0.008(6) 0.005(6)
O6 0.200(18) 0.055(8) 0.146(14) -0.034(9) 0.118(14) -0.020(10)

loop_
_atom_type_symbol
_atom_type_description
_atom_type_scat_dispersion_real
_atom_type_scat_dispersion_imag
_atom_type_scat_source
C C 0.0033 0.0016 'International Tables Vol C Tables 4.2.6.8 and 6.1.1.4'
H H 0.0000 0.0000 'International Tables Vol C Tables 4.2.6.8 and 6.1.1.4'
N N 0.0061 0.0033 'International Tables Vol C Tables 4.2.6.8 and 6.1.1.4'
O O 0.0106 0.0060 'International Tables Vol C Tables 4.2.6.8 and 6.1.1.4'
Cl Cl 0.1484 0.1585 'International Tables Vol C Tables 4.2.6.8 and 6.1.1.4'
Ir Ir -1.4442 7.9887 'International Tables Vol C Tables 4.2.6.8 and 6.1.1.4'

loop_
_geom_angle_atom_site_label_1
_geom_angle_atom_site_label_2
_geom_angle_atom_site_label_3
_geom_angle
O2 C2 N1 132.8(16)
O2 C2 C3 135.1(15)
N1 C2 C3 92.1(12)
O1 C3 C2 115.1(12)
O1 C3 C4 118.6(12)
C2 C3 C4 85.5(11)
O1 C3 H3 111.7
C2 C3 H3 111.7
C4 C3 H3 111.7
C32 C4 N1 114.3(12)
C32 C4 C3 123.0(12)
N1 C4 C3 85.3(10)
C32 C4 H4 110.6
N1 C4 H4 110.6
C3 C4 H4 110.6
C15 C5 C6 120.3(13)
C15 C5 N1 123.5(13)
C6 C5 N1 116.2(13)
C7 C6 C5 121.0(15)
C7 C6 H6 119.5
C5 C6 H6 119.5
C6 C7 C8 120.6(15)
C6 C7 H7 119.7
C8 C7 H7 119.7
C9 C8 C7 118.3(13)
C9 C8 H8 120.8
C7 C8 H8 120.8
C8 C9 C15 120.0(12)
C8 C9 Ir1 122.3(10)
C15 C9 Ir1 117.1(9)
C11 C10 N2 122.6(14)
C11 C10 H10 118.7
N2 C10 H10 118.7
C10 C11 C12 118.8(15)
C10 C11 H11 120.6
C12 C11 H11 120.6
C13 C12 C11 119.0(13)
C13 C12 H12 120.5
C11 C12 H12 120.5
C12 C13 C14 120.8(14)
C12 C13 H13 119.6
C14 C13 H13 119.6
N2 C14 C13 118.6(13)
N2 C14 C15 115.0(12)
C13 C14 C15 126.3(13)
C5 C15 C9 117.9(12)
C5 C15 C14 129.3(13)
C9 C15 C14 112.8(12)
C17 C16 C20 104.9(14)
C17 C16 C21 123(2)
C20 C16 C21 132(2)
C17 C16 Ir1 74.0(9)
C20 C16 Ir1 69.1(8)
C21 C16 Ir1 126.0(11)
C18 C17 C16 108.8(15)
C18 C17 C22 127.5(19)
C16 C17 C22 123.7(18)
C18 C17 Ir1 71.6(9)
C16 C17 Ir1 67.4(8)
C22 C17 Ir1 127.2(12)
C17 C18 C19 109.4(15)
C17 C18 C23 126.0(16)
C19 C18 C23 124.0(15)
C17 C18 Ir1 72.1(9)
C19 C18 Ir1 67.8(8)
C23 C18 Ir1 133.3(12)
C20 C19 C18 107.8(14)
C20 C19 C24 123.0(16)
C18 C19 C24 128.8(16)
C20 C19 Ir1 69.9(8)
C18 C19 Ir1 74.7(9)
C24 C19 Ir1 126.0(11)
C19 C20 C16 108.8(15)
C19 C20 C25 127.0(17)
C16 C20 C25 123.9(17)
C19 C20 Ir1 71.4(8)
C16 C20 Ir1 71.2(8)
C25 C20 Ir1 128.8(12)
C16 C21 H21A 109.5
C16 C21 H21B 109.5
H21A C21 H21B 109.5
C16 C21 H21C 109.5
H21A C21 H21C 109.5
H21B C21 H21C 109.5
C17 C22 H22A 109.5
C17 C22 H22B 109.5
H22A C22 H22B 109.5
C17 C22 H22C 109.5
H22A C22 H22C 109.5
H22B C22 H22C 109.5
C18 C23 H23A 109.5
C18 C23 H23B 109.5
H23A C23 H23B 109.5
C18 C23 H23C 109.5
H23A C23 H23C 109.5
H23B C23 H23C 109.5
C19 C24 H24A 109.5
C19 C24 H24B 109.5
H24A C24 H24B 109.5
C19 C24 H24C 109.5
H24A C24 H24C 109.5
H24B C24 H24C 109.5
C20 C25 H25A 109.5
C20 C25 H25B 109.5
H25A C25 H25B 109.5
C20 C25 H25C 109.5
H25A C25 H25C 109.5
H25B C25 H25C 109.5
O1 C26 C27 115.9(16)
O1 C26 C31 124.3(16)
C27 C26 C31 119.8(17)
C26 C27 C28 123(2)
C26 C27 H27 118.7
C28 C27 H27 118.7
C27 C28 C29 117(2)
C27 C28 H28 121.3
C29 C28 H28 121.3
C30 C29 C28 118(2)
C30 C29 H29 121.0
C28 C29 H29 121.0
C29 C30 C31 125(2)
C29 C30 H30 117.3
C31 C30 H30 117.3
C26 C31 C30 117(2)
C26 C31 H31 121.7
C30 C31 H31 121.7
C37 C32 C33 118.8(14)
C37 C32 C4 121.5(13)
C33 C32 C4 119.7(13)
C32 C33 C34 118.9(14)
C32 C33 H33 120.6
C34 C33 H33 120.6
C35 C34 C33 121.5(15)
C35 C34 H34 119.2
C33 C34 H34 119.2
C34 C35 O3 115.9(15)
C34 C35 C36 120.6(14)
O3 C35 C36 123.4(16)
C35 C36 C37 119.5(15)
C35 C36 H36 120.3
C37 C36 H36 120.3
C32 C37 C36 120.5(15)
C32 C37 H37 119.7
C36 C37 H37 119.7
O3 C38 H38A 109.5
O3 C38 H38B 109.5
H38A C38 H38B 109.5
O3 C38 H38C 109.5
H38A C38 H38C 109.5
H38B C38 H38C 109.5
O4 C39 N3 131.4(14)
O4 C39 C40 138.4(15)
N3 C39 C40 90.1(12)
O5 C40 C39 110.1(13)
O5 C40 C41 121.6(13)
C39 C40 C41 87.2(12)
O5 C40 H40 111.8
C39 C40 H40 111.8
C41 C40 H40 111.8
N3 C41 C69 115.4(13)
N3 C41 C40 86.2(12)
C69 C41 C40 121.1(13)
N3 C41 H41 110.7
C69 C41 H41 110.7
C40 C41 H41 110.7
C52 C42 C43 121.2(13)
C52 C42 N3 123.8(12)
C43 C42 N3 115.0(13)
C44 C43 C42 118.7(14)
C44 C43 H43 120.7
C42 C43 H43 120.7
C43 C44 C45 120.6(14)
C43 C44 H44 119.7
C45 C44 H44 119.7
C46 C45 C44 120.3(13)
C46 C45 H45 119.8
C44 C45 H45 119.8
C52 C46 C45 119.2(13)
C52 C46 Ir2 117.6(9)
C45 C46 Ir2 122.4(11)
N4 C47 C48 125.1(15)
N4 C47 H47 117.5
C48 C47 H47 117.5
C47 C48 C49 120.2(14)
C47 C48 H48 119.9
C49 C48 H48 119.9
C50 C49 C48 115.5(13)
C50 C49 H49 122.2
C48 C49 H49 122.2
C49 C50 C51 122.2(14)
C49 C50 H50 118.9
C51 C50 H50 118.9
N4 C51 C50 118.4(12)
N4 C51 C52 113.8(12)
C50 C51 C52 127.2(13)
C46 C52 C42 118.9(12)
C46 C52 C51 113.7(12)
C42 C52 C51 127.4(13)
C57 C53 C54 108.4(12)
C57 C53 C58 126.6(15)
C54 C53 C58 124.1(16)
C57 C53 Ir2 74.6(8)
C54 C53 Ir2 70.6(7)
C58 C53 Ir2 129.0(12)
C55 C54 C53 105.7(14)
C55 C54 C59 126.5(15)
C53 C54 C59 127.6(15)
C55 C54 Ir2 70.4(7)
C53 C54 Ir2 69.9(7)
C59 C54 Ir2 126.7(12)
C54 C55 C56 108.5(14)
C54 C55 C60 124.4(15)
C56 C55 C60 127.1(16)
C54 C55 Ir2 70.2(8)
C56 C55 Ir2 74.7(8)
C60 C55 Ir2 124.1(11)
C57 C56 C55 107.3(14)
C57 C56 C61 127.5(17)
C55 C56 C61 124.9(17)
C57 C56 Ir2 70.8(8)
C55 C56 Ir2 67.2(8)
C61 C56 Ir2 132.4(12)
C53 C57 C56 109.9(13)
C53 C57 C62 123.1(15)
C56 C57 C62 127.0(16)
C53 C57 Ir2 67.9(8)
C56 C57 Ir2 72.7(8)
C62 C57 Ir2 125.8(11)
C53 C58 H58A 109.5
C53 C58 H58B 109.5
H58A C58 H58B 109.5
C53 C58 H58C 109.5
H58A C58 H58C 109.5
H58B C58 H58C 109.5
C54 C59 H59A 109.5
C54 C59 H59B 109.5
H59A C59 H59B 109.5
C54 C59 H59C 109.5
H59A C59 H59C 109.5
H59B C59 H59C 109.5
C55 C60 H60A 109.5
C55 C60 H60B 109.5
H60A C60 H60B 109.5
C55 C60 H60C 109.5
H60A C60 H60C 109.5
H60B C60 H60C 109.5
C56 C61 H61A 109.5
C56 C61 H61B 109.5
H61A C61 H61B 109.5
C56 C61 H61C 109.5
H61A C61 H61C 109.5
H61B C61 H61C 109.5
C57 C62 H62A 109.5
C57 C62 H62B 109.5
H62A C62 H62B 109.5
C57 C62 H62C 109.5
H62A C62 H62C 109.5
H62B C62 H62C 109.5
C68 C63 O5 125.2(18)
C68 C63 C64 122.2(19)
O5 C63 C64 113(2)
C65 C64 C63 115(2)
C65 C64 H64 122.5
C63 C64 H64 122.5
C66 C65 C64 121(2)
C66 C65 H65 119.4
C64 C65 H65 119.4
C65 C66 C67 119(2)
C65 C66 H66 120.4
C67 C66 H66 120.4
C68 C67 C66 124(3)
C68 C67 H67 118.2
C66 C67 H67 118.2
C67 C68 C63 119(2)
C67 C68 H68 120.7
C63 C68 H68 120.7
C70 C69 C74 117.4(16)
C70 C69 C41 123.5(15)
C74 C69 C41 119.1(15)
C69 C70 C71 128.7(16)
C69 C70 H70 115.6
C71 C70 H70 115.6
C72 C71 C70 110.7(16)
C72 C71 H71 124.6
C70 C71 H71 124.6
C73 C72 O6 116(2)
C73 C72 C71 121.8(18)
O6 C72 C71 123(2)
C74 C73 C72 122.3(17)
C74 C73 H73 118.8
C72 C73 H73 118.8
C73 C74 C69 118.7(18)
C73 C74 H74 120.7
C69 C74 H74 120.7
O6 C75 H75A 109.5
O6 C75 H75B 109.5
H75A C75 H75B 109.5
O6 C75 H75C 109.5
H75A C75 H75C 109.5
H75B C75 H75C 109.5
Cl3 C76 Cl4 106.2(8)
Cl3 C76 H76A 110.5
Cl4 C76 H76A 110.5
Cl3 C76 H76B 110.5
Cl4 C76 H76B 110.5
H76A C76 H76B 108.7
Cl5 C77 Cl6 106.2(9)
Cl5 C77 H77A 110.5
Cl6 C77 H77A 110.5
Cl5 C77 H77B 110.5
Cl6 C77 H77B 110.5
H77A C77 H77B 108.7
Cl8 C78 Cl7 107.0(11)
Cl8 C78 H78A 110.3
Cl7 C78 H78A 110.3
Cl8 C78 H78B 110.3
Cl7 C78 H78B 110.3
H78A C78 H78B 108.6
C9 Ir1 N2 77.3(4)
C9 Ir1 C20 93.5(6)
N2 Ir1 C20 130.6(6)
C9 Ir1 C19 114.2(6)
N2 Ir1 C19 101.5(5)
C20 Ir1 C19 38.7(6)
C9 Ir1 C16 109.1(6)
N2 Ir1 C16 167.1(5)
C20 Ir1 C16 39.7(6)
C19 Ir1 C16 65.8(6)
C9 Ir1 C18 151.7(6)
N2 Ir1 C18 105.2(5)
C20 Ir1 C18 63.1(6)
C19 Ir1 C18 37.5(6)
C16 Ir1 C18 63.7(6)
C9 Ir1 C17 147.4(6)
N2 Ir1 C17 135.0(6)
C20 Ir1 C17 63.7(6)
C19 Ir1 C17 62.8(6)
C16 Ir1 C17 38.6(6)
C18 Ir1 C17 36.3(6)
C9 Ir1 Cl1 92.0(4)
N2 Ir1 Cl1 86.9(3)
C20 Ir1 Cl1 142.3(5)
C19 Ir1 Cl1 153.5(4)
C16 Ir1 Cl1 103.7(5)
C18 Ir1 Cl1 116.2(4)
C17 Ir1 Cl1 93.4(4)
C46 Ir2 N4 77.6(5)
C46 Ir2 C53 112.0(6)
N4 Ir2 C53 166.6(5)
C46 Ir2 C54 96.6(6)
N4 Ir2 C54 132.9(5)
C53 Ir2 C54 39.5(5)
C46 Ir2 C55 118.0(6)
N4 Ir2 C55 102.4(5)
C53 Ir2 C55 65.2(6)
C54 Ir2 C55 39.4(6)
C46 Ir2 C57 148.7(5)
N4 Ir2 C57 133.7(5)
C53 Ir2 C57 37.5(6)
C54 Ir2 C57 64.0(6)
C55 Ir2 C57 63.1(6)
C46 Ir2 C56 156.1(6)
N4 Ir2 C56 104.2(5)
C53 Ir2 C56 63.2(6)
C54 Ir2 C56 64.4(6)
C55 Ir2 C56 38.1(6)
C57 Ir2 C56 36.5(6)
C46 Ir2 Cl2 87.9(4)
N4 Ir2 Cl2 85.7(3)
C53 Ir2 Cl2 103.5(4)
C54 Ir2 Cl2 141.3(4)
C55 Ir2 Cl2 153.9(5)
C57 Ir2 Cl2 93.3(4)
C56 Ir2 Cl2 116.0(5)
C2 N1 C5 132.8(12)
C2 N1 C4 94.0(12)
C5 N1 C4 129.1(11)
C14 N2 C10 120.2(11)
C14 N2 Ir1 117.5(9)
C10 N2 Ir1 122.3(9)
C39 N3 C42 131.7(12)
C39 N3 C41 94.8(11)
C42 N3 C41 131.1(12)
C47 N4 C51 118.3(12)
C47 N4 Ir2 124.4(10)
C51 N4 Ir2 117.1(9)
C26 O1 C3 118.2(12)
C35 O3 C38 118.6(15)
C40 O5 C63 115.3(13)
C72 O6 C75 115.1(18)

loop_
_geom_bond_atom_site_label_1
_geom_bond_atom_site_label_2
_geom_bond_distance
C2 O2 1.232(18)
C2 N1 1.359(19)
C2 C3 1.52(2)
C3 O1 1.405(16)
C3 C4 1.564(19)
C3 H3 0.9800
C4 C32 1.50(2)
C4 N1 1.500(17)
C4 H4 0.9800
C5 C15 1.39(2)
C5 C6 1.40(2)
C5 N1 1.423(17)
C6 C7 1.35(2)
C6 H6 0.9300
C7 C8 1.42(2)
C7 H7 0.9300
C8 C9 1.403(18)
C8 H8 0.9300
C9 C15 1.421(18)
C9 Ir1 2.045(12)
C10 C11 1.32(2)
C10 N2 1.376(17)
C10 H10 0.9300
C11 C12 1.40(2)
C11 H11 0.9300
C12 C13 1.37(2)
C12 H12 0.9300
C13 C14 1.397(19)
C13 H13 0.9300
C14 N2 1.345(17)
C14 C15 1.460(18)
C16 C17 1.46(2)
C16 C20 1.46(2)
C16 C21 1.49(2)
C16 Ir1 2.165(14)
C17 C18 1.40(2)
C17 C22 1.54(2)
C17 Ir1 2.255(15)
C18 C19 1.42(2)
C18 C23 1.51(2)
C18 Ir1 2.248(15)
C19 C20 1.42(2)
C19 C24 1.48(2)
C19 Ir1 2.158(15)
C20 C25 1.50(2)
C20 Ir1 2.137(14)
C21 H21A 0.9600
C21 H21B 0.9600
C21 H21C 0.9600
C22 H22A 0.9600
C22 H22B 0.9600
C22 H22C 0.9600
C23 H23A 0.9600
C23 H23B 0.9600
C23 H23C 0.9600
C24 H24A 0.9600
C24 H24B 0.9600
C24 H24C 0.9600
C25 H25A 0.9600
C25 H25B 0.9600
C25 H25C 0.9600
C26 O1 1.359(18)
C26 C27 1.38(2)
C26 C31 1.36(2)
C27 C28 1.38(3)
C27 H27 0.9300
C28 C29 1.42(3)
C28 H28 0.9300
C29 C30 1.32(3)
C29 H29 0.9300
C30 C31 1.39(3)
C30 H30 0.9300
C31 H31 0.9300
C32 C37 1.39(2)
C32 C33 1.40(2)
C33 C34 1.42(2)
C33 H33 0.9300
C34 C35 1.31(2)
C34 H34 0.9300
C35 O3 1.381(18)
C35 C36 1.40(2)
C36 C37 1.39(2)
C36 H36 0.9300
C37 H37 0.9300
C38 O3 1.41(2)
C38 H38A 0.9600
C38 H38B 0.9600
C38 H38C 0.9600
C39 O4 1.187(17)
C39 N3 1.395(19)
C39 C40 1.52(2)
C40 O5 1.414(17)
C40 C41 1.55(2)
C40 H40 0.9800
C41 N3 1.474(19)
C41 C69 1.49(2)
C41 H41 0.9800
C42 C52 1.40(2)
C42 C43 1.419(19)
C42 N3 1.420(18)
C43 C44 1.35(2)
C43 H43 0.9300
C44 C45 1.41(2)
C44 H44 0.9300
C45 C46 1.404(18)
C45 H45 0.9300
C46 C52 1.380(19)
C46 Ir2 2.031(14)
C47 N4 1.310(18)
C47 C48 1.35(2)
C47 H47 0.9300
C48 C49 1.37(2)
C48 H48 0.9300
C49 C50 1.388(19)
C49 H49 0.9300
C50 C51 1.407(18)
C50 H50 0.9300
C51 N4 1.359(17)
C51 C52 1.466(18)
C53 C57 1.42(2)
C53 C54 1.46(2)
C53 C58 1.49(2)
C53 Ir2 2.157(12)
C54 C55 1.46(2)
C54 C59 1.47(2)
C54 Ir2 2.166(13)
C55 C56 1.45(2)
C55 C60 1.52(2)
C55 Ir2 2.168(13)
C56 C57 1.42(2)
C56 C61 1.47(2)
C56 Ir2 2.269(13)
C57 C62 1.49(2)
C57 Ir2 2.244(14)
C58 H58A 0.9600
C58 H58B 0.9600
C58 H58C 0.9600
C59 H59A 0.9600
C59 H59B 0.9600
C59 H59C 0.9600
C60 H60A 0.9600
C60 H60B 0.9600
C60 H60C 0.9600
C61 H61A 0.9600
C61 H61B 0.9600
C61 H61C 0.9600
C62 H62A 0.9600
C62 H62B 0.9600
C62 H62C 0.9600
C63 C68 1.38(3)
C63 O5 1.40(2)
C63 C64 1.46(3)
C64 C65 1.45(3)
C64 H64 0.9300
C65 C66 1.38(4)
C65 H65 0.9300
C66 C67 1.39(4)
C66 H66 0.9300
C67 C68 1.35(3)
C67 H67 0.9300
C68 H68 0.9300
C69 C70 1.36(2)
C69 C74 1.41(2)
C70 C71 1.43(2)
C70 H70 0.9300
C71 C72 1.44(3)
C71 H71 0.9300
C72 C73 1.41(3)
C72 O6 1.36(2)
C73 C74 1.38(3)
C73 H73 0.9300
C74 H74 0.9300
C75 O6 1.45(3)
C75 H75A 0.9600
C75 H75B 0.9600
C75 H75C 0.9600
C76 Cl3 1.755(5)
C76 Cl4 1.757(5)
C76 H76A 0.9700
C76 H76B 0.9700
C77 Cl5 1.756(5)
C77 Cl6 1.757(5)
C77 H77A 0.9700
C77 H77B 0.9700
C78 Cl8 1.757(5)
C78 Cl7 1.759(5)
C78 H78A 0.9700
C78 H78B 0.9700
Cl1 Ir1 2.403(4)
Cl2 Ir2 2.396(4)
Ir1 N2 2.090(10)
Ir2 N4 2.070(10)
